data_2214136
loop_
_publ_author_name
'Gu, Shao-Jin'
'Lin, Jin'
'Jing, Lin-Hai'
'Zhang, Huan-Xia'
'Qin, Da-Bin'

_publ_section_title
;
 <i>N</i>-(9-Anthrylmethyl)picolinamide
;
_journal_issue 7
_journal_name_full 'Acta Crystallographica Section E'
_journal_page_first o3205
_journal_paper_doi 10.1107/S1600536807026918
_journal_volume 63
_journal_year 2007
_chemical_formula_iupac 'C21 H16 N2 O'
_chemical_formula_sum 'C21 H16 N2 O'
_chemical_formula_weight 312.36
_chemical_name_systematic
;
N-(anthracen-10-ylmethyl)picolinamide
;
_space_group_IT_number 14
_symmetry_cell_setting monoclinic
_symmetry_space_group_name_Hall '-P 2ybc'
_symmetry_space_group_name_H-M 'P 1 21/c 1'
_atom_sites_solution_hydrogens geom
_atom_sites_solution_primary direct
_atom_sites_solution_secondary difmap
_audit_creation_method SHELXL-97
_cell_angle_alpha 90.00
_cell_angle_beta 103.0700(10)
_cell_angle_gamma 90.00
_cell_formula_units_Z 4
_cell_length_a 10.0182(3)
_cell_length_b 8.1082(3)
_cell_length_c 19.2442(6)
_cell_measurement_reflns_used 9693
_cell_measurement_temperature 153(2)
_cell_measurement_theta_max 27.51
_cell_measurement_theta_min 3.20
_cell_volume 1522.70(9)
_computing_cell_refinement RAPID-AUTO
_computing_data_collection 'RAPID-AUTO (Rigaku/MSC, 2004)'
_computing_data_reduction RAPID-AUTO
_computing_molecular_graphics 'XP in SHELXTL (Bruker, 1997)'
_computing_publication_material SHELXL97
_computing_structure_refinement 'SHELXL97 (Sheldrick, 1997)'
_computing_structure_solution 'SHELXS97 (Sheldrick, 1997)'
_diffrn_ambient_temperature 153(2)
_diffrn_measured_fraction_theta_full 0.999
_diffrn_measured_fraction_theta_max 0.999
_diffrn_measurement_device_type 'Rigaku RAXIS-RAPID'
_diffrn_measurement_method '\w scans'
_diffrn_radiation_monochromator graphite
_diffrn_radiation_source 'fine-focus sealed tube'
_diffrn_radiation_type MoK\a
_diffrn_radiation_wavelength 0.71073
_diffrn_reflns_av_R_equivalents 0.0322
_diffrn_reflns_av_sigmaI/netI 0.0290
_diffrn_reflns_limit_h_max 13
_diffrn_reflns_limit_h_min -12
_diffrn_reflns_limit_k_max 10
_diffrn_reflns_limit_k_min -10
_diffrn_reflns_limit_l_max 24
_diffrn_reflns_limit_l_min -24
_diffrn_reflns_number 14372
_diffrn_reflns_theta_full 27.48
_diffrn_reflns_theta_max 27.48
_diffrn_reflns_theta_min 3.27
_diffrn_standards_interval_count 0
_diffrn_standards_interval_time 0
_diffrn_standards_number 0
_exptl_absorpt_coefficient_mu 0.085
_exptl_absorpt_correction_type none
_exptl_crystal_colour yellow
_exptl_crystal_density_diffrn 1.363
_exptl_crystal_density_method 'not measured'
_exptl_crystal_description block
_exptl_crystal_F_000 656
_exptl_crystal_size_max 0.25
_exptl_crystal_size_mid 0.25
_exptl_crystal_size_min 0.06
_refine_diff_density_max 0.621
_refine_diff_density_min -0.204
_refine_ls_extinction_coef 0.013(3)
_refine_ls_extinction_expression Fc^*^=kFc[1+0.001xFc^2^\l^3^/sin(2\q)]^-1/4^
_refine_ls_extinction_method SHELXL
_refine_ls_goodness_of_fit_ref 1.008
_refine_ls_hydrogen_treatment mixed
_refine_ls_matrix_type full
_refine_ls_number_parameters 222
_refine_ls_number_reflns 3479
_refine_ls_number_restraints 0
_refine_ls_restrained_S_all 1.008
_refine_ls_R_factor_all 0.0717
_refine_ls_R_factor_gt 0.0469
_refine_ls_shift/su_max 0.001
_refine_ls_shift/su_mean 0.000
_refine_ls_structure_factor_coef Fsqd
_refine_ls_weighting_details 'calc w=1/[\s^2^(Fo^2^)+(0.098P)^2^] where P=(Fo^2^+2Fc^2^)/3'
_refine_ls_weighting_scheme calc
_refine_ls_wR_factor_gt 0.1331
_refine_ls_wR_factor_ref 0.1509
_reflns_number_gt 2304
_reflns_number_total 3479
_reflns_threshold_expression I>2\s(I)
_cod_data_source_file cv2255.cif
_cod_data_source_block I
_cod_depositor_comments
;
The following automatic conversions were performed:
'_symmetry_cell_setting' value 'Monoclinic' changed to 'monoclinic'
according to '/home/saulius/struct/CIF-dictionaries/cif_core.dic'
dictionary named 'cif_core.dic' version 2.4.1 from 2010-06-29.

Automatic conversion script
Id: cif_fix_enum 1527 2010-12-29 10:47:43Z saulius 

The following automatic conversions were performed:

'_symmetry_cell_setting' value 'Monoclinic' changed to 'monoclinic'
according to /home/saulius/struct/CIF-dictionaries/cif_core.dic
dictionary named 'cif_core.dic' version 2.4.1 from 2010-06-29.

Automatic conversion script
Id: cif_fix_values 1715 2011-07-08 13:25:40Z adriana 
;
_cod_original_sg_symbol_H-M P21/c
_cod_database_code 2214136
_cod_database_fobs_code 2214136

loop_
_symmetry_equiv_pos_as_xyz
'x, y, z'
'-x, y+1/2, -z+1/2'
'-x, -y, -z'
'x, -y-1/2, z-1/2'

loop_
_atom_site_type_symbol
_atom_site_label
_atom_site_fract_x
_atom_site_fract_y
_atom_site_fract_z
_atom_site_U_iso_or_equiv
_atom_site_adp_type
_atom_site_calc_flag
_atom_site_refinement_flags
_atom_site_occupancy
O O1 0.03419(13) 0.86927(15) 0.62684(7) 0.0469(4) Uani d . 1
N N1 0.16317(14) 0.73494(17) 0.56145(7) 0.0346(3) Uani d . 1
N N2 0.07086(15) 0.44338(17) 0.59240(8) 0.0389(4) Uani d . 1
C C1 0.39511(17) 0.70846(19) 0.45469(8) 0.0355(4) Uani d . 1
H H1 0.2979 0.7049 0.4410 0.043 Uiso calc R 1
C C2 0.46983(18) 0.6366(2) 0.41213(9) 0.0392(4) Uani d . 1
H H2 0.4244 0.5839 0.3692 0.047 Uiso calc R 1
C C3 0.61427(18) 0.6397(2) 0.43115(9) 0.0391(4) Uani d . 1
H H3 0.6652 0.5910 0.4004 0.047 Uiso calc R 1
C C4 0.68103(18) 0.71105(19) 0.49267(9) 0.0378(4) Uani d . 1
H H4 0.7784 0.7108 0.5050 0.045 Uiso calc R 1
C C5 0.67089(19) 1.0119(2) 0.71376(9) 0.0426(4) Uani d . 1
H H5 0.7681 1.0085 0.7272 0.051 Uiso calc R 1
C C6 0.6004(2) 1.0877(2) 0.75709(10) 0.0480(5) Uani d . 1
H H6 0.6483 1.1382 0.8001 0.058 Uiso calc R 1
C C7 0.4556(2) 1.0915(2) 0.73833(9) 0.0458(5) Uani d . 1
H H7 0.4068 1.1448 0.7690 0.055 Uiso calc R 1
C C8 0.38483(19) 1.0198(2) 0.67683(9) 0.0396(4) Uani d . 1
H H8 0.2875 1.0222 0.6659 0.048 Uiso calc R 1
C C9 0.38519(16) 0.86933(18) 0.56359(8) 0.0316(4) Uani d . 1
C C10 0.67400(17) 0.86240(19) 0.60291(9) 0.0351(4) Uani d . 1
H H10 0.7713 0.8628 0.6156 0.042 Uiso calc R 1
C C11 0.60121(17) 0.93700(19) 0.64807(8) 0.0345(4) Uani d . 1
C C12 0.45425(17) 0.94096(18) 0.62850(8) 0.0326(4) Uani d . 1
C C13 0.45931(15) 0.78882(17) 0.51927(8) 0.0298(3) Uani d . 1
C C14 0.60675(16) 0.78706(18) 0.53946(8) 0.0324(4) Uani d . 1
C C15 0.23042(16) 0.87963(19) 0.53993(9) 0.0343(4) Uani d . 1
H H15A 0.1982 0.9795 0.5608 0.041 Uiso calc R 1
H H15B 0.2042 0.8904 0.4874 0.041 Uiso calc R 1
C C16 0.07404(16) 0.74078(19) 0.60383(9) 0.0340(4) Uani d . 1
C C17 0.02651(16) 0.5742(2) 0.62342(8) 0.0336(4) Uani d . 1
C C18 -0.05583(17) 0.5611(2) 0.67204(9) 0.0398(4) Uani d . 1
H H18 -0.0867 0.6568 0.6922 0.048 Uiso calc R 1
C C19 -0.09223(19) 0.4049(2) 0.69066(10) 0.0459(4) Uani d . 1
H H19 -0.1476 0.3916 0.7243 0.055 Uiso calc R 1
C C20 -0.04654(19) 0.2690(2) 0.65940(10) 0.0463(4) Uani d . 1
H H20 -0.0698 0.1605 0.6711 0.056 Uiso calc R 1
C C21 0.03386(18) 0.2950(2) 0.61073(10) 0.0438(4) Uani d . 1
H H21 0.0645 0.2012 0.5891 0.053 Uiso calc R 1
H H1N 0.1791(18) 0.637(2) 0.5475(10) 0.040(5) Uiso d . 1

loop_
_atom_site_aniso_label
_atom_site_aniso_U_11
_atom_site_aniso_U_22
_atom_site_aniso_U_33
_atom_site_aniso_U_12
_atom_site_aniso_U_13
_atom_site_aniso_U_23
O1 0.0505(7) 0.0364(7) 0.0597(8) 0.0007(5) 0.0252(7) -0.0038(6)
N1 0.0384(7) 0.0304(7) 0.0360(7) -0.0010(6) 0.0104(6) -0.0006(6)
N2 0.0381(7) 0.0342(7) 0.0443(8) 0.0013(6) 0.0096(6) 0.0027(6)
C1 0.0410(9) 0.0327(8) 0.0318(8) -0.0006(7) 0.0060(7) 0.0019(6)
C2 0.0525(10) 0.0330(9) 0.0329(9) -0.0006(7) 0.0112(8) -0.0018(7)
C3 0.0517(10) 0.0321(8) 0.0378(9) 0.0073(7) 0.0188(8) 0.0035(7)
C4 0.0419(9) 0.0314(8) 0.0422(9) 0.0037(7) 0.0140(8) 0.0075(7)
C5 0.0509(10) 0.0377(9) 0.0358(9) -0.0104(8) 0.0028(8) 0.0047(7)
C6 0.0688(13) 0.0386(10) 0.0321(9) -0.0098(9) 0.0024(9) -0.0012(7)
C7 0.0735(13) 0.0332(9) 0.0328(9) 0.0015(9) 0.0162(9) -0.0004(7)
C8 0.0547(10) 0.0318(8) 0.0339(9) 0.0015(7) 0.0130(8) 0.0038(7)
C9 0.0376(8) 0.0269(7) 0.0307(8) -0.0021(6) 0.0088(7) 0.0054(6)
C10 0.0360(8) 0.0320(8) 0.0358(9) -0.0036(6) 0.0052(7) 0.0081(7)
C11 0.0441(9) 0.0281(8) 0.0298(8) -0.0064(6) 0.0051(7) 0.0056(6)
C12 0.0454(9) 0.0248(7) 0.0287(8) -0.0013(6) 0.0106(7) 0.0048(6)
C13 0.0351(8) 0.0252(7) 0.0294(8) -0.0007(6) 0.0080(7) 0.0036(6)
C14 0.0380(9) 0.0260(7) 0.0342(8) -0.0005(6) 0.0103(7) 0.0073(6)
C15 0.0398(8) 0.0310(8) 0.0327(8) 0.0005(6) 0.0095(7) 0.0034(6)
C16 0.0328(8) 0.0347(8) 0.0335(8) 0.0011(6) 0.0056(7) 0.0002(6)
C17 0.0305(7) 0.0361(9) 0.0314(8) 0.0015(6) 0.0014(7) 0.0035(6)
C18 0.0375(9) 0.0443(10) 0.0373(9) 0.0007(7) 0.0076(7) 0.0035(7)
C19 0.0449(10) 0.0540(11) 0.0383(9) -0.0073(8) 0.0087(8) 0.0076(8)
C20 0.0467(10) 0.0422(10) 0.0470(10) -0.0051(8) 0.0039(9) 0.0125(8)
C21 0.0436(10) 0.0342(9) 0.0529(11) 0.0016(7) 0.0093(9) 0.0037(8)

loop_
_atom_type_symbol
_atom_type_description
_atom_type_scat_dispersion_real
_atom_type_scat_dispersion_imag
_atom_type_scat_source
C C 0.0033 0.0016 'International Tables Vol C Tables 4.2.6.8 and 6.1.1.4'
H H 0.0000 0.0000 'International Tables Vol C Tables 4.2.6.8 and 6.1.1.4'
N N 0.0061 0.0033 'International Tables Vol C Tables 4.2.6.8 and 6.1.1.4'
O O 0.0106 0.0060 'International Tables Vol C Tables 4.2.6.8 and 6.1.1.4'

loop_
_geom_angle_atom_site_label_1
_geom_angle_atom_site_label_2
_geom_angle_atom_site_label_3
_geom_angle
C16 N1 C15 123.97(13)
C16 N1 H1N 114.7(11)
C15 N1 H1N 121.4(11)
C21 N2 C17 117.21(14)
C2 C1 C13 121.42(16)
C2 C1 H1 119.3
C13 C1 H1 119.3
C1 C2 C3 120.57(16)
C1 C2 H2 119.7
C3 C2 H2 119.7
C4 C3 C2 120.69(14)
C4 C3 H3 119.7
C2 C3 H3 119.7
C3 C4 C14 120.73(16)
C3 C4 H4 119.6
C14 C4 H4 119.6
C6 C5 C11 121.12(17)
C6 C5 H5 119.4
C11 C5 H5 119.4
C5 C6 C7 120.01(17)
C5 C6 H6 120.0
C7 C6 H6 120.0
C8 C7 C6 120.92(16)
C8 C7 H7 119.5
C6 C7 H7 119.5
C7 C8 C12 121.36(17)
C7 C8 H8 119.3
C12 C8 H8 119.3
C12 C9 C13 120.43(14)
C12 C9 C15 120.48(13)
C13 C9 C15 119.08(14)
C11 C10 C14 121.27(15)
C11 C10 H10 119.4
C14 C10 H10 119.4
C10 C11 C5 121.01(16)
C10 C11 C12 119.79(15)
C5 C11 C12 119.20(14)
C9 C12 C8 123.13(15)
C9 C12 C11 119.50(13)
C8 C12 C11 117.37(15)
C9 C13 C1 122.99(14)
C9 C13 C14 119.30(14)
C1 C13 C14 117.71(13)
C10 C14 C4 121.49(15)
C10 C14 C13 119.65(13)
C4 C14 C13 118.84(15)
N1 C15 C9 112.15(13)
N1 C15 H15A 109.2
C9 C15 H15A 109.2
N1 C15 H15B 109.2
C9 C15 H15B 109.2
H15A C15 H15B 107.9
O1 C16 N1 124.26(14)
O1 C16 C17 121.37(13)
N1 C16 C17 114.35(13)
N2 C17 C18 123.21(15)
N2 C17 C16 116.22(13)
C18 C17 C16 120.55(14)
C17 C18 C19 118.48(16)
C17 C18 H18 120.8
C19 C18 H18 120.8
C20 C19 C18 118.88(15)
C20 C19 H19 120.6
C18 C19 H19 120.6
C19 C20 C21 118.34(16)
C19 C20 H20 120.8
C21 C20 H20 120.8
N2 C21 C20 123.87(16)
N2 C21 H21 118.1
C20 C21 H21 118.1

loop_
_geom_bond_atom_site_label_1
_geom_bond_atom_site_label_2
_geom_bond_distance
O1 C16 1.2332(18)
N1 C16 1.3394(19)
N1 C15 1.4587(19)
N1 H1N 0.863(19)
N2 C21 1.330(2)
N2 C17 1.342(2)
C1 C2 1.359(2)
C1 C13 1.422(2)
C1 H1 0.9500
C2 C3 1.410(2)
C2 H2 0.9500
C3 C4 1.351(3)
C3 H3 0.9500
C4 C14 1.431(2)
C4 H4 0.9500
C5 C6 1.356(3)
C5 C11 1.434(2)
C5 H5 0.9500
C6 C7 1.414(3)
C6 H6 0.9500
C7 C8 1.364(3)
C7 H7 0.9500
C8 C12 1.432(2)
C8 H8 0.9500
C9 C12 1.409(2)
C9 C13 1.411(2)
C9 C15 1.516(2)
C10 C11 1.393(2)
C10 C14 1.395(2)
C10 H10 0.9500
C11 C12 1.435(2)
C13 C14 1.440(2)
C15 H15A 0.9900
C15 H15B 0.9900
C16 C17 1.508(2)
C17 C18 1.384(2)
C18 C19 1.387(2)
C18 H18 0.9500
C19 C20 1.382(3)
C19 H19 0.9500
C20 C21 1.383(2)
C20 H20 0.9500
C21 H21 0.9500

loop_
_geom_hbond_atom_site_label_D
_geom_hbond_atom_site_label_H
_geom_hbond_atom_site_label_A
_geom_hbond_site_symmetry_A
_geom_hbond_distance_DH
_geom_hbond_distance_HA
_geom_hbond_distance_DA
_geom_hbond_angle_DHA
N1 H1N N2 . 0.865(17) 2.193(18) 2.655(2) 113.1(15)
C10 H10 O1 1_655 0.95 2.59 3.533(3) 170.1

loop_
_geom_torsion_atom_site_label_1
_geom_torsion_atom_site_label_2
_geom_torsion_atom_site_label_3
_geom_torsion_atom_site_label_4
_geom_torsion
C13 C1 C2 C3 0.1(2)
C1 C2 C3 C4 1.3(2)
C2 C3 C4 C14 -0.8(2)
C11 C5 C6 C7 1.0(3)
C5 C6 C7 C8 0.0(3)
C6 C7 C8 C12 -1.2(3)
C14 C10 C11 C5 179.00(14)
C14 C10 C11 C12 -1.7(2)
C6 C5 C11 C10 178.60(15)
C6 C5 C11 C12 -0.7(2)
C13 C9 C12 C8 -177.99(14)
C15 C9 C12 C8 2.8(2)
C13 C9 C12 C11 2.3(2)
C15 C9 C12 C11 -176.84(12)
C7 C8 C12 C9 -178.27(15)
C7 C8 C12 C11 1.4(2)
C10 C11 C12 C9 -0.1(2)
C5 C11 C12 C9 179.22(14)
C10 C11 C12 C8 -179.78(14)
C5 C11 C12 C8 -0.5(2)
C12 C9 C13 C1 177.34(13)
C15 C9 C13 C1 -3.5(2)
C12 C9 C13 C14 -2.8(2)
C15 C9 C13 C14 176.40(12)
C2 C1 C13 C9 177.87(14)
C2 C1 C13 C14 -2.0(2)
C11 C10 C14 C4 179.64(14)
C11 C10 C14 C13 1.2(2)
C3 C4 C14 C10 -179.51(14)
C3 C4 C14 C13 -1.1(2)
C9 C13 C14 C10 1.0(2)
C1 C13 C14 C10 -179.11(13)
C9 C13 C14 C4 -177.43(13)
C1 C13 C14 C4 2.4(2)
C16 N1 C15 C9 120.14(17)
C12 C9 C15 N1 -93.90(16)
C13 C9 C15 N1 86.90(16)
C15 N1 C16 O1 3.3(3)
C15 N1 C16 C17 -175.36(14)
C21 N2 C17 C18 -0.8(2)
C21 N2 C17 C16 177.84(15)
O1 C16 C17 N2 176.68(16)
N1 C16 C17 N2 -4.6(2)
O1 C16 C17 C18 -4.6(3)
N1 C16 C17 C18 174.09(15)
N2 C17 C18 C19 1.3(3)
C16 C17 C18 C19 -177.33(16)
C17 C18 C19 C20 -0.8(3)
C18 C19 C20 C21 0.0(3)
C17 N2 C21 C20 -0.1(3)
C19 C20 C21 N2 0.5(3)

loop_
_cod_related_entry_id
_cod_related_entry_database
_cod_related_entry_code
1 ChemSpider 21124238
